data_7020038
loop_
_publ_author_name
'Williams, Edward R.'
'Morris, Samuel A.'
'Weller, Mark T.'

_publ_section_title
;
 Copper(ii) fluorophosphates.
;
_journal_issue 35
_journal_name_full 'Dalton transactions (Cambridge, England : 2003)'
_journal_page_first 10845
_journal_page_last 10853
_journal_paper_doi 10.1039/c2dt31131c
_journal_volume 41
_journal_year 2012
_chemical_formula_sum 'Cs Cu2 F3 O6 P2'
_chemical_formula_weight 474.95
_space_group_IT_number 62
_symmetry_cell_setting orthorhombic
_symmetry_space_group_name_Hall '-P 2ac 2n'
_symmetry_space_group_name_H-M 'P n m a'
_atom_sites_solution_primary direct
_atom_sites_solution_secondary difmap
_audit_creation_method SHELXL-97
_audit_update_record
;
2012-05-11 # Formatted by publCIF
;
_cell_angle_alpha 90.00
_cell_angle_beta 90.00
_cell_angle_gamma 90.00
_cell_formula_units_Z 4
_cell_length_a 9.0219(5)
_cell_length_b 6.2059(4)
_cell_length_c 14.3280(7)
_cell_measurement_reflns_used 6763
_cell_measurement_temperature 120(2)
_cell_measurement_theta_max 27.48
_cell_measurement_theta_min 2.91
_cell_volume 802.21(8)
_computing_cell_refinement 'DENZO (Otwinowski & Minor, 1997) & COLLECT (Hooft, R.W.W., 1998)'
_computing_data_collection 'COLLECT (Hooft, R.W.W., 1998)'
_computing_data_reduction 'DENZO (Otwinowski & Minor, 1997) & COLLECT (Hooft, R.W.W., 1998)'
_computing_structure_refinement 'SHELXL-97 (Sheldrick, 2008)'
_diffrn_ambient_temperature 120(2)
_diffrn_detector_area_resol_mean '4096x4096pixels / 62x62mm'
_diffrn_measured_fraction_theta_full 0.995
_diffrn_measured_fraction_theta_max 0.995
_diffrn_measurement_device_type 'Bruker-Nonius APEX II CCD camera on \k-goniostat'
_diffrn_measurement_method '\f & \w scans'
_diffrn_radiation_monochromator '10cm confocal mirrors'
_diffrn_radiation_source 'Bruker-Nonius FR591 rotating anode'
_diffrn_radiation_type MoK\a
_diffrn_radiation_wavelength 0.71073
_diffrn_reflns_av_R_equivalents 0.0821
_diffrn_reflns_av_sigmaI/netI 0.0561
_diffrn_reflns_limit_h_max 11
_diffrn_reflns_limit_h_min -11
_diffrn_reflns_limit_k_max 5
_diffrn_reflns_limit_k_min -8
_diffrn_reflns_limit_l_max 18
_diffrn_reflns_limit_l_min -18
_diffrn_reflns_number 6746
_diffrn_reflns_theta_full 27.52
_diffrn_reflns_theta_max 27.52
_diffrn_reflns_theta_min 3.58
_exptl_absorpt_coefficient_mu 10.226
_exptl_absorpt_correction_T_max 0.7841
_exptl_absorpt_correction_T_min 0.2677
_exptl_absorpt_correction_type multi-scan
_exptl_absorpt_process_details 'SADABS 2007/2 (Sheldrick, G.M., 2007)'
_exptl_crystal_colour blue
_exptl_crystal_density_diffrn 3.932
_exptl_crystal_density_method 'not measured'
_exptl_crystal_description plate
_exptl_crystal_F_000 872
_exptl_crystal_size_max 0.17
_exptl_crystal_size_mid 0.03
_exptl_crystal_size_min 0.03
_refine_diff_density_max 1.586
_refine_diff_density_min -1.627
_refine_diff_density_rms 0.334
_refine_ls_extinction_method none
_refine_ls_goodness_of_fit_ref 1.166
_refine_ls_matrix_type full
_refine_ls_number_parameters 82
_refine_ls_number_reflns 1003
_refine_ls_number_restraints 0
_refine_ls_restrained_S_all 1.166
_refine_ls_R_factor_all 0.0935
_refine_ls_R_factor_gt 0.0627
_refine_ls_shift/su_max 0.016
_refine_ls_shift/su_mean 0.001
_refine_ls_structure_factor_coef Fsqd
_refine_ls_weighting_details 'calc w=1/[\s^2^(Fo^2^)+(0.0000P)^2^+28.4906P] where P=(Fo^2^+2Fc^2^)/3'
_refine_ls_weighting_scheme calc
_refine_ls_wR_factor_gt 0.1091
_refine_ls_wR_factor_ref 0.1244
_reflns_number_gt 753
_reflns_number_total 1003
_reflns_threshold_expression >2\s(I)
_cod_data_source_file c2dt31131c.txt
_cod_data_source_block 2011erw026_pnma
_cod_original_sg_symbol_H-M Pnma
_cod_database_code 7020038

loop_
_symmetry_equiv_pos_as_xyz
'x, y, z'
'-x+1/2, -y, z+1/2'
'-x, y+1/2, -z'
'x+1/2, -y+1/2, -z+1/2'
'-x, -y, -z'
'x-1/2, y, -z-1/2'
'x, -y-1/2, z'
'-x-1/2, y-1/2, z-1/2'

loop_
_atom_site_label
_atom_site_type_symbol
_atom_site_fract_x
_atom_site_fract_y
_atom_site_fract_z
_atom_site_U_iso_or_equiv
_atom_site_adp_type
_atom_site_occupancy
_atom_site_symmetry_multiplicity
_atom_site_calc_flag
_atom_site_refinement_flags
O1 O 0.1658(11) 0.0540(14) 0.6153(8) 0.051(3) Uani 1 1 d .
O2 O 0.3696(11) 0.2500 0.5286(8) 0.023(3) Uani 1 2 d S
O3B O -0.430(3) -0.039(4) 0.6280(15) 0.023(2) Uiso 0.390(13) 1 d P
O3A O -0.4885(16) -0.048(2) 0.6346(9) 0.023(2) Uiso 0.610(13) 1 d P
O4A O 0.031(2) -0.2500 0.7161(14) 0.031(4) Uani 0.610(13) 2 d SP
F4B F -0.082(3) -0.2500 0.7626(18) 0.031(4) Uani 0.390(13) 2 d SP
F1 F 0.3023(10) -0.2500 0.5038(7) 0.027(2) Uani 1 2 d S
F5A F -0.269(2) -0.2500 0.6712(14) 0.062(6) Uani 0.610(13) 2 d SP
O5B O 0.192(4) -0.2500 0.744(3) 0.062(6) Uani 0.390(13) 2 d SP
F7 F 0.1136(14) 0.2500 0.4735(9) 0.090(6) Uani 1 2 d S
P4 P 0.2091(5) 0.2500 0.5618(3) 0.0227(9) Uani 1 2 d S
P5 P -0.4378(5) -0.2500 0.6818(3) 0.0207(9) Uani 1 2 d S
Cu2 Cu 0.1856(3) -0.2500 0.61312(15) 0.0319(6) Uani 1 2 d S
Cu3 Cu 0.5000 0.0000 0.5000 0.0217(4) Uani 1 2 d S
Cs1 Cs -0.15274(13) 0.2500 0.69101(8) 0.0326(3) Uani 1 2 d S

loop_
_atom_site_aniso_label
_atom_site_aniso_U_11
_atom_site_aniso_U_22
_atom_site_aniso_U_33
_atom_site_aniso_U_23
_atom_site_aniso_U_13
_atom_site_aniso_U_12
O1 0.057(6) 0.013(4) 0.083(7) 0.001(5) 0.050(6) -0.002(4)
O2 0.010(5) 0.021(6) 0.038(6) 0.000 0.011(5) 0.000
O4A 0.034(9) 0.024(8) 0.035(9) 0.000 -0.011(7) 0.000
F4B 0.034(9) 0.024(8) 0.035(9) 0.000 -0.011(7) 0.000
F1 0.020(5) 0.019(5) 0.043(6) 0.000 0.008(4) 0.000
F5A 0.032(9) 0.109(17) 0.044(10) 0.000 0.027(8) 0.000
O5B 0.032(9) 0.109(17) 0.044(10) 0.000 0.027(8) 0.000
F7 0.035(7) 0.20(2) 0.040(7) 0.000 0.001(6) 0.000
P4 0.026(2) 0.0134(19) 0.029(2) 0.000 0.0086(18) 0.000
P5 0.027(2) 0.0144(19) 0.021(2) 0.000 0.0008(18) 0.000
Cu2 0.0569(16) 0.0109(9) 0.0280(11) 0.000 0.0144(11) 0.000
Cu3 0.0340(11) 0.0117(8) 0.0194(9) 0.0022(7) 0.0048(8) 0.0052(8)
Cs1 0.0263(6) 0.0410(7) 0.0305(6) 0.000 0.0068(5) 0.000

loop_
_atom_type_symbol
_atom_type_description
_atom_type_scat_dispersion_real
_atom_type_scat_dispersion_imag
_atom_type_scat_source
O O 0.0106 0.0060 'International Tables Vol C Tables 4.2.6.8 and 6.1.1.4'
F F 0.0171 0.0103 'International Tables Vol C Tables 4.2.6.8 and 6.1.1.4'
P P 0.1023 0.0942 'International Tables Vol C Tables 4.2.6.8 and 6.1.1.4'
Mn Mn 0.3368 0.7283 'International Tables Vol C Tables 4.2.6.8 and 6.1.1.4'
Cu Cu 0.3201 1.2651 'International Tables Vol C Tables 4.2.6.8 and 6.1.1.4'
Cs Cs -0.3680 2.1192 'International Tables Vol C Tables 4.2.6.8 and 6.1.1.4'
H H 0.0000 0.0000 'International Tables Vol C Tables 4.2.6.8 and 6.1.1.4'

loop_
_geom_angle_atom_site_label_1
_geom_angle_atom_site_label_2
_geom_angle_atom_site_label_3
_geom_angle
_geom_angle_site_symmetry_1
_geom_angle_site_symmetry_3
P4 O1 Cu2 141.2(6) . .
P4 O1 Cs1 95.5(4) . .
Cu2 O1 Cs1 117.0(4) . .
P4 O1 Cs1 90.1(5) . 6_657
Cu2 O1 Cs1 108.7(5) . 6_657
Cs1 O1 Cs1 91.1(2) . 6_657
P4 O2 Cu3 128.8(2) . 3_656
P4 O2 Cu3 128.8(2) . .
Cu3 O2 Cu3 102.5(4) 3_656 .
O3A O3B P5 77(3) . .
O3A O3B Cu3 82(3) . 1_455
P5 O3B Cu3 124.6(14) . 1_455
O3A O3B Cs1 141(4) . .
P5 O3B Cs1 112.0(11) . .
Cu3 O3B Cs1 116.5(9) 1_455 .
O3A O3B Cs1 53(3) . 6_557
P5 O3B Cs1 92.1(9) . 6_557
Cu3 O3B Cs1 114.7(9) 1_455 6_557
Cs1 O3B Cs1 87.4(5) . 6_557
O3B O3A P5 82(3) . .
O3B O3A Cu3 82(3) . 1_455
P5 O3A Cu3 126.2(9) . 1_455
O3B O3A Cs1 119(3) . 6_557
P5 O3A Cs1 104.7(6) . 6_557
Cu3 O3A Cs1 127.6(6) 1_455 6_557
O3B O3A Cs1 34(3) . .
P5 O3A Cs1 94.1(6) . .
Cu3 O3A Cs1 100.7(5) 1_455 .
Cs1 O3A Cs1 85.6(3) 6_557 .
F4B O4A P5 67.9(15) . 6_657
F4B O4A O5B 131(2) . .
P5 O4A O5B 63.4(16) 6_657 .
F4B O4A Cu2 166.6(18) . .
P5 O4A Cu2 125.6(12) 6_657 .
O5B O4A Cu2 62.1(16) . .
F4B O4A Cs1 70.3(6) . 1_545
P5 O4A Cs1 100.9(5) 6_657 1_545
O5B O4A Cs1 118.6(3) . 1_545
Cu2 O4A Cs1 104.4(4) . 1_545
F4B O4A Cs1 70.3(6) . .
P5 O4A Cs1 100.9(5) 6_657 .
O5B O4A Cs1 118.6(3) . .
Cu2 O4A Cs1 104.4(4) . .
Cs1 O4A Cs1 122.7(6) 1_545 .
O4A F4B P5 64.6(15) . 6_657
O4A F4B Cs1 89.5(7) . 1_545
P5 F4B Cs1 108.9(5) 6_657 1_545
O4A F4B Cs1 89.5(7) . .
P5 F4B Cs1 108.9(5) 6_657 .
Cs1 F4B Cs1 137.5(8) 1_545 .
Cu2 F1 Cu3 116.1(4) . .
Cu2 F1 Cu3 116.1(4) . 3_646
Cu3 F1 Cu3 82.0(3) . 3_646
Cu2 F1 Cs1 120.3(4) . 5_556
Cu3 F1 Cs1 107.9(3) . 5_556
Cu3 F1 Cs1 107.9(3) 3_646 5_556
O5B F5A P5 68.2(17) 6_557 .
O5B F5A Cs1 90.3(7) 6_557 .
P5 F5A Cs1 108.0(3) . .
O5B F5A Cs1 90.3(7) 6_557 1_545
P5 F5A Cs1 108.0(3) . 1_545
Cs1 F5A Cs1 141.3(7) . 1_545
F5A O5B O4A 122(3) 6_657 .
F5A O5B P5 64.0(18) 6_657 6_657
O4A O5B P5 57.6(14) . 6_657
F5A O5B Cu2 166(3) 6_657 .
O4A O5B Cu2 72.7(19) . .
P5 O5B Cu2 130(2) 6_657 .
F5A O5B Cs1 68.8(9) 6_657 6_657
O4A O5B Cs1 116.9(6) . 6_657
P5 O5B Cs1 96.8(9) 6_657 6_657
Cu2 O5B Cs1 105.9(7) . 6_657
F5A O5B Cs1 68.8(9) 6_657 6_647
O4A O5B Cs1 116.9(6) . 6_647
P5 O5B Cs1 96.8(9) 6_657 6_647
Cu2 O5B Cs1 105.9(7) . 6_647
Cs1 O5B Cs1 123.2(12) 6_657 6_647
O1 P4 O1 109.4(7) 7_565 .
O1 P4 O2 114.2(5) 7_565 .
O1 P4 O2 114.2(5) . .
O1 P4 F7 106.1(6) 7_565 .
O1 P4 F7 106.1(6) . .
O2 P4 F7 106.1(7) . .
O1 P4 Cs1 61.2(4) 7_565 .
O1 P4 Cs1 61.2(4) . .
O2 P4 Cs1 168.6(5) . .
F7 P4 Cs1 85.3(5) . .
O1 P4 Cs1 66.5(5) 7_565 6_657
O1 P4 Cs1 66.5(5) . 6_657
O2 P4 Cs1 88.8(5) . 6_657
F7 P4 Cs1 165.1(5) . 6_657
Cs1 P4 Cs1 79.83(8) . 6_657
O4A P5 O3A 112.7(7) 6_557 7
O4A P5 O3A 112.7(7) 6_557 .
O3A P5 O3A 113.8(11) 7 .
O4A P5 O3B 120.4(8) 6_557 .
O3A P5 O3B 120.4(8) 7 .
O3A P5 O3B 20.6(9) . .
O4A P5 O3B 120.4(9) 6_557 7
O3A P5 O3B 20.6(9) 7 7
O3A P5 O3B 120.4(8) . 7
O3B P5 O3B 118.8(17) . 7
O4A P5 F5A 106.7(11) 6_557 .
O3A P5 F5A 105.0(7) 7 .
O3A P5 F5A 105.0(7) . .
O3B P5 F5A 84.4(10) . .
O3B P5 F5A 84.4(10) 7 .
O4A P5 F4B 47.6(12) 6_557 6_557
O3A P5 F4B 88.5(8) 7 6_557
O3A P5 F4B 88.5(8) . 6_557
O3B P5 F4B 107.7(10) . 6_557
O3B P5 F4B 107.7(10) 7 6_557
F5A P5 F4B 154.3(13) . 6_557
O4A P5 O5B 58.9(17) 6_557 6_557
O3A P5 O5B 122.0(6) 7 6_557
O3A P5 O5B 122.0(6) . 6_557
O3B P5 O5B 107.8(11) . 6_557
O3B P5 O5B 107.8(11) 7 6_557
F5A P5 O5B 47.8(16) . 6_557
F4B P5 O5B 106.5(19) 6_557 6_557
O4A P5 Cs1 95.1(5) 6_557 .
O3A P5 Cs1 148.7(6) 7 .
O3A P5 Cs1 64.2(6) . .
O3B P5 Cs1 47.5(9) . .
O3B P5 Cs1 130.5(9) 7 .
F5A P5 Cs1 50.85(11) . .
F4B P5 Cs1 121.8(5) 6_557 .
O5B P5 Cs1 60.3(7) 6_557 .
O4A P5 Cs1 95.1(5) 6_557 1_545
O3A P5 Cs1 64.2(6) 7 1_545
O3A P5 Cs1 148.7(6) . 1_545
O3B P5 Cs1 130.5(9) . 1_545
O3B P5 Cs1 47.5(9) 7 1_545
F5A P5 Cs1 50.85(11) . 1_545
F4B P5 Cs1 121.8(4) 6_557 1_545
O5B P5 Cs1 60.3(7) 6_557 1_545
Cs1 P5 Cs1 100.62(10) . 1_545
O4A P5 Cs1 58.1(4) 6_557 6_547
O3A P5 Cs1 54.6(5) 7 6_547
O3A P5 Cs1 133.8(6) . 6_547
O3B P5 Cs1 154.3(9) . 6_547
O3B P5 Cs1 66.1(9) 7 6_547
F5A P5 Cs1 121.1(4) . 6_547
F4B P5 Cs1 50.42(19) 6_557 6_547
O5B P5 Cs1 93.1(10) 6_557 6_547
Cs1 P5 Cs1 150.72(11) . 6_547
Cs1 P5 Cs1 72.78(2) 1_545 6_547
O4A P5 Cs1 58.1(4) 6_557 6_557
O3A P5 Cs1 133.8(6) 7 6_557
O3A P5 Cs1 54.6(5) . 6_557
O3B P5 Cs1 66.1(9) . 6_557
O3B P5 Cs1 154.3(9) 7 6_557
F5A P5 Cs1 121.1(4) . 6_557
F4B P5 Cs1 50.42(19) 6_557 6_557
O5B P5 Cs1 93.1(10) 6_557 6_557
Cs1 P5 Cs1 72.78(2) . 6_557
Cs1 P5 Cs1 150.72(11) 1_545 6_557
Cs1 P5 Cs1 98.77(9) 6_547 6_557
O5B Cu2 F1 144.3(11) . .
O5B Cu2 O1 89.2(4) . .
F1 Cu2 O1 93.8(3) . .
O5B Cu2 O1 89.2(4) . 7
F1 Cu2 O1 93.8(3) . 7
O1 Cu2 O1 169.0(6) . 7
O5B Cu2 O4A 45.2(12) . .
F1 Cu2 O4A 170.5(6) . .
O1 Cu2 O4A 85.6(3) . .
O1 Cu2 O4A 85.6(3) 7 .
O5B Cu2 Cs1 177.9(11) . 5_556
F1 Cu2 Cs1 37.8(3) . 5_556
O1 Cu2 Cs1 90.6(4) . 5_556
O1 Cu2 Cs1 90.6(4) 7 5_556
O4A Cu2 Cs1 132.7(5) . 5_556
O3B Cu3 O3B 180.000(3) 1_655 5_556
O3B Cu3 O3A 15.9(7) 1_655 1_655
O3B Cu3 O3A 164.1(7) 5_556 1_655
O3B Cu3 O3A 164.1(7) 1_655 5_556
O3B Cu3 O3A 15.9(7) 5_556 5_556
O3A Cu3 O3A 180.000(1) 1_655 5_556
O3B Cu3 O2 95.4(8) 1_655 .
O3B Cu3 O2 84.6(8) 5_556 .
O3A Cu3 O2 87.0(5) 1_655 .
O3A Cu3 O2 93.0(5) 5_556 .
O3B Cu3 O2 84.6(8) 1_655 5_656
O3B Cu3 O2 95.4(8) 5_556 5_656
O3A Cu3 O2 93.0(5) 1_655 5_656
O3A Cu3 O2 87.0(5) 5_556 5_656
O2 Cu3 O2 180.000(1) . 5_656
O3B Cu3 F1 81.9(7) 1_655 5_656
O3B Cu3 F1 98.1(7) 5_556 5_656
O3A Cu3 F1 94.8(5) 1_655 5_656
O3A Cu3 F1 85.2(5) 5_556 5_656
O2 Cu3 F1 86.5(3) . 5_656
O2 Cu3 F1 93.5(3) 5_656 5_656
O3B Cu3 F1 98.1(7) 1_655 .
O3B Cu3 F1 81.9(7) 5_556 .
O3A Cu3 F1 85.2(5) 1_655 .
O3A Cu3 F1 94.8(5) 5_556 .
O2 Cu3 F1 93.5(3) . .
O2 Cu3 F1 86.5(3) 5_656 .
F1 Cu3 F1 180.0(3) 5_656 .
F1 Cs1 O3B 53.7(4) 5_556 .
F1 Cs1 O3B 53.7(4) 5_556 7_565
O3B Cs1 O3B 68.0(8) . 7_565
F1 Cs1 F5A 77.5(4) 5_556 .
O3B Cs1 F5A 36.7(5) . .
O3B Cs1 F5A 104.7(5) 7_565 .
F1 Cs1 F5A 77.5(4) 5_556 1_565
O3B Cs1 F5A 104.7(5) . 1_565
O3B Cs1 F5A 36.7(5) 7_565 1_565
F5A Cs1 F5A 141.3(7) . 1_565
F1 Cs1 O1 94.8(3) 5_556 7_565
O3B Cs1 O1 142.4(5) . 7_565
O3B Cs1 O1 112.3(5) 7_565 7_565
F5A Cs1 O1 126.7(3) . 7_565
F5A Cs1 O1 84.4(3) 1_565 7_565
F1 Cs1 O1 94.8(3) 5_556 .
O3B Cs1 O1 112.3(4) . .
O3B Cs1 O1 142.4(5) 7_565 .
F5A Cs1 O1 84.4(3) . .
F5A Cs1 O1 126.7(3) 1_565 .
O1 Cs1 O1 43.2(3) 7_565 .
F1 Cs1 F4B 111.1(4) 5_556 1_565
O3B Cs1 F4B 139.2(6) . 1_565
O3B Cs1 F4B 73.4(6) 7_565 1_565
F5A Cs1 F4B 165.2(6) . 1_565
F5A Cs1 F4B 37.7(5) 1_565 1_565
O1 Cs1 F4B 65.9(5) 7_565 1_565
O1 Cs1 F4B 106.2(5) . 1_565
F1 Cs1 F4B 111.1(4) 5_556 .
O3B Cs1 F4B 73.4(6) . .
O3B Cs1 F4B 139.2(6) 7_565 .
F5A Cs1 F4B 37.7(5) . .
F5A Cs1 F4B 165.2(6) 1_565 .
O1 Cs1 F4B 106.2(5) 7_565 .
O1 Cs1 F4B 65.9(5) . .
F4B Cs1 F4B 137.5(8) 1_565 .
F1 Cs1 O1 121.2(2) 5_556 4_456
O3B Cs1 O1 93.1(4) . 4_456
O3B Cs1 O1 70.0(4) 7_565 4_456
F5A Cs1 O1 104.5(3) . 4_456
F5A Cs1 O1 65.4(3) 1_565 4_456
O1 Cs1 O1 123.2(3) 7_565 4_456
O1 Cs1 O1 143.9(2) . 4_456
F4B Cs1 O1 60.9(5) 1_565 4_456
F4B Cs1 O1 99.9(5) . 4_456
F1 Cs1 O1 121.2(2) 5_556 6_557
O3B Cs1 O1 70.0(4) . 6_557
O3B Cs1 O1 93.1(4) 7_565 6_557
F5A Cs1 O1 65.4(3) . 6_557
F5A Cs1 O1 104.5(3) 1_565 6_557
O1 Cs1 O1 143.9(2) 7_565 6_557
O1 Cs1 O1 123.2(3) . 6_557
F4B Cs1 O1 99.9(5) 1_565 6_557
F4B Cs1 O1 60.9(5) . 6_557
O1 Cs1 O1 41.4(3) 4_456 6_557
F1 Cs1 O3A 147.2(2) 5_556 4_556
O3B Cs1 O3A 147.2(5) . 4_556
O3B Cs1 O3A 103.8(4) 7_565 4_556
F5A Cs1 O3A 135.0(4) . 4_556
F5A Cs1 O3A 72.1(4) 1_565 4_556
O1 Cs1 O3A 70.5(3) 7_565 4_556
O1 Cs1 O3A 93.5(3) . 4_556
F4B Cs1 O3A 36.3(5) 1_565 4_556
F4B Cs1 O3A 101.3(5) . 4_556
O1 Cs1 O3A 55.3(3) 4_456 4_556
O1 Cs1 O3A 79.0(3) 6_557 4_556

loop_
_geom_bond_atom_site_label_1
_geom_bond_atom_site_label_2
_geom_bond_distance
_geom_bond_site_symmetry_2
O1 P4 1.490(9) .
O1 Cu2 1.895(9) .
O1 Cs1 3.304(9) .
O1 Cs1 3.444(12) 6_657
O2 P4 1.524(10) .
O2 Cu3 1.990(6) 3_656
O2 Cu3 1.990(6) .
O3B O3A 0.54(2) .
O3B P5 1.52(2) .
O3B Cu3 1.96(2) 1_455
O3B Cs1 3.21(2) .
O3B Cs1 3.74(2) 6_557
O3A P5 1.494(14) .
O3A Cu3 1.955(13) 1_455
O3A Cs1 3.444(14) 6_557
O3A Cs1 3.641(15) .
O4A F4B 1.22(3) .
O4A P5 1.490(19) 6_657
O4A O5B 1.51(4) .
O4A Cu2 2.03(2) .
O4A Cs1 3.535(9) 1_545
O4A Cs1 3.535(9) .
F4B P5 1.53(2) 6_657
F4B Cs1 3.329(9) 1_545
F4B Cs1 3.329(9) .
F1 Cu2 1.887(9) .
F1 Cu3 2.365(7) .
F1 Cu3 2.365(7) 3_646
F1 Cs1 3.100(10) 5_556
F5A O5B 1.26(4) 6_557
F5A P5 1.527(19) .
F5A Cs1 3.289(7) .
F5A Cs1 3.289(7) 1_545
O5B F5A 1.26(4) 6_657
O5B P5 1.58(3) 6_657
O5B Cu2 1.88(4) .
O5B Cs1 3.53(2) 6_657
O5B Cs1 3.53(2) 6_647
F7 P4 1.531(14) .
P4 O1 1.490(9) 7_565
P4 Cs1 3.753(4) .
P4 Cs1 3.754(5) 6_657
P5 O4A 1.490(19) 6_557
P5 O3A 1.494(14) 7
P5 O3B 1.52(2) 7
P5 F4B 1.53(2) 6_557
P5 O5B 1.58(3) 6_557
P5 Cs1 4.032(3) .
P5 Cs1 4.032(3) 1_545
P5 Cs1 4.088(3) 6_547
P5 Cs1 4.088(3) 6_557
Cu2 O1 1.895(9) 7
Cu2 Cs1 4.368(2) 5_556
Cu3 O3B 1.96(2) 1_655
Cu3 O3B 1.96(2) 5_556
Cu3 O3A 1.955(13) 1_655
Cu3 O3A 1.955(13) 5_556
Cu3 O2 1.990(6) 5_656
Cu3 F1 2.365(7) 5_656
Cs1 F1 3.100(10) 5_556
Cs1 O3B 3.21(2) 7_565
Cs1 F5A 3.289(7) 1_565
Cs1 O1 3.304(9) 7_565
Cs1 F4B 3.329(9) 1_565
Cs1 O1 3.444(12) 4_456
Cs1 O1 3.444(12) 6_557
Cs1 O3A 3.444(14) 4_556
